data_7713121
loop_
_publ_author_name
'Kong, Lingyu'
'Chou, Yajie'
'ALBALAT, Muriel'
'Jean, Marion'
'Vanthuyne, Nicolas'
'Nava, Paola'
'Humbel, St\'ephane'
'Clavier, Herv\'e'

_publ_section_title
;
 C2-Symmetric Atropisomeric N-Heterocyclic Carbene-Palladium(II)
 Complexes: Synthesis, Chiral Resolution and Application in
 enantioselective \a-Arylation of Amides
;
_journal_name_full 'Dalton Transactions'
_journal_paper_doi 10.1039/D3DT01182H
_journal_year 2023
_chemical_formula_moiety 'B F4, C47 H45 N2'
_chemical_formula_sum 'C47 H45 B F4 N2'
_chemical_formula_weight 724.66
_space_group_crystal_system monoclinic
_space_group_IT_number 14
_space_group_name_Hall '-P 2ybc'
_space_group_name_H-M_alt 'P 1 21/c 1'
_atom_sites_solution_hydrogens geom
_audit_creation_date 2019-03-07
_audit_creation_method
;
Olex2 1.2
(compiled 2018.05.29 svn.r3510 for OlexSys, GUI svn.r5506)
;
_audit_update_record
;
2023-03-20 deposited with the CCDC.	2023-05-08 downloaded from the CCDC.
;
_cell_angle_alpha 90
_cell_angle_beta 104.028(3)
_cell_angle_gamma 90
_cell_formula_units_Z 4
_cell_length_a 9.4507(3)
_cell_length_b 27.0470(8)
_cell_length_c 16.5020(5)
_cell_measurement_reflns_used 4311
_cell_measurement_temperature 295
_cell_measurement_theta_max 69.9160
_cell_measurement_theta_min 4.2590
_cell_volume 4092.3(2)
_computing_cell_refinement 'CrysAlisPro 1.171.39.46 (Rigaku OD, 2018)'
_computing_data_collection 'CrysAlisPro 1.171.39.46 (Rigaku OD, 2018)'
_computing_data_reduction 'CrysAlisPro 1.171.39.46 (Rigaku OD, 2018)'
_computing_molecular_graphics 'Olex2 (Dolomanov et al., 2009)'
_computing_publication_material 'Olex2 (Dolomanov et al., 2009)'
_computing_structure_refinement 'ShelXL (Sheldrick, 2015)'
_computing_structure_solution 'SHELXT 2014/5 (Sheldrick, 2014)'
_diffrn_ambient_temperature 295
_diffrn_detector 'CCD plate'
_diffrn_detector_area_resol_mean 5.3048
_diffrn_detector_type AtlasS2
_diffrn_measured_fraction_theta_full 0.997
_diffrn_measured_fraction_theta_max 0.982
_diffrn_measurement_details
;
List of Runs (angles in degrees, time in seconds):

  # Type    Start    End  Width  t~exp~   \w     \q     \k     \f   Frames
#--------------------------------------------------------------------------
  1  \w    -71.00  32.00   1.00    5.00    --  -41.82  77.00  60.00  103
  2  \w    -83.00 -18.00   1.00    5.00    --  -41.82 -38.00-120.00   65
  3  \w    -56.00  20.00   1.00    5.00    --  -41.82  38.00   0.00   76
  4  \w   -104.00 -16.00   1.00    5.00    --  -41.82 -57.00-180.00   88
  5  \w     39.00 107.00   1.00   30.00    --  100.78-125.00 -90.00   68
  6  \w     25.00 123.00   1.00   30.00    --  100.78 -77.00  90.00   98
  7  \w     28.00 114.00   1.00   30.00    --  100.78 -45.00 -90.00   86
  8  \w     94.00 162.00   1.00   30.00    --  100.78  45.00  90.00   68
  9  \w     25.00 129.00   1.00   30.00    --  100.78 -30.00  60.00  104
 10  \w     40.00 117.00   1.00   30.00    --  100.78-125.00  90.00   77
 11  \w    104.00 150.00   1.00   30.00    --  100.78 125.00  30.00   46
 12  \w    104.00 130.00   1.00   30.00    --  100.78 125.00-150.00   26
 13  \w     51.00 107.00   1.00   30.00    --  100.78 -94.00 -60.00   56
 14  \w     17.00 118.00   1.00   30.00    --  100.78   0.00  60.00  101
;
_diffrn_measurement_device 'four-circle diffractometer'
_diffrn_measurement_device_type 'SuperNova, Dual, Cu at home/near, AtlasS2'
_diffrn_measurement_method '\w scans'
_diffrn_orient_matrix_type 'CrysAlisPro convention (1999,Acta A55,543-557)'
_diffrn_orient_matrix_UB_11 0.0736985000
_diffrn_orient_matrix_UB_12 -0.0221969000
_diffrn_orient_matrix_UB_13 0.0858286000
_diffrn_orient_matrix_UB_21 0.0432850000
_diffrn_orient_matrix_UB_22 0.0522807000
_diffrn_orient_matrix_UB_23 0.0342169000
_diffrn_orient_matrix_UB_31 -0.1446044000
_diffrn_orient_matrix_UB_32 0.0043420000
_diffrn_orient_matrix_UB_33 0.0269157000
_diffrn_radiation_monochromator mirror
_diffrn_radiation_probe x-ray
_diffrn_radiation_type CuK\a
_diffrn_radiation_wavelength 1.54184
_diffrn_reflns_av_R_equivalents 0.0476
_diffrn_reflns_av_unetI/netI 0.0553
_diffrn_reflns_Laue_measured_fraction_full 0.997
_diffrn_reflns_Laue_measured_fraction_max 0.982
_diffrn_reflns_limit_h_max 8
_diffrn_reflns_limit_h_min -11
_diffrn_reflns_limit_k_max 33
_diffrn_reflns_limit_k_min -32
_diffrn_reflns_limit_l_max 20
_diffrn_reflns_limit_l_min -18
_diffrn_reflns_number 27064
_diffrn_reflns_point_group_measured_fraction_full 0.997
_diffrn_reflns_point_group_measured_fraction_max 0.982
_diffrn_reflns_theta_full 67.684
_diffrn_reflns_theta_max 70.660
_diffrn_reflns_theta_min 3.208
_diffrn_source 'micro-focus sealed X-ray tube'
_diffrn_source_type 'SuperNova (Cu) X-ray Source'
_exptl_absorpt_coefficient_mu 0.648
_exptl_absorpt_correction_T_max 1.00000
_exptl_absorpt_correction_T_min 0.92544
_exptl_absorpt_correction_type multi-scan
_exptl_absorpt_process_details
;
CrysAlisPro 1.171.39.46 (Rigaku Oxford Diffraction, 2018)
Empirical absorption correction using spherical harmonics,
 implemented in SCALE3 ABSPACK scaling algorithm.
;
_exptl_crystal_colour colourless
_exptl_crystal_colour_primary colourless
_exptl_crystal_density_diffrn 1.176
_exptl_crystal_description plate
_exptl_crystal_F_000 1528
_exptl_crystal_size_max 0.18
_exptl_crystal_size_mid 0.14
_exptl_crystal_size_min 0.03
_refine_diff_density_max 0.300
_refine_diff_density_min -0.247
_refine_diff_density_rms 0.034
_refine_ls_extinction_method none
_refine_ls_goodness_of_fit_ref 1.021
_refine_ls_hydrogen_treatment constr
_refine_ls_matrix_type full
_refine_ls_number_parameters 529
_refine_ls_number_reflns 7721
_refine_ls_number_restraints 60
_refine_ls_restrained_S_all 1.025
_refine_ls_R_factor_all 0.0943
_refine_ls_R_factor_gt 0.0578
_refine_ls_shift/su_max 0.000
_refine_ls_shift/su_mean 0.000
_refine_ls_structure_factor_coef Fsqd
_refine_ls_weighting_details 'w=1/[\s^2^(Fo^2^)+(0.0663P)^2^+0.4004P] where P=(Fo^2^+2Fc^2^)/3'
_refine_ls_weighting_scheme calc
_refine_ls_wR_factor_gt 0.1441
_refine_ls_wR_factor_ref 0.1701
_reflns_Friedel_coverage 0.000
_reflns_number_gt 4936
_reflns_number_total 7721
_reflns_threshold_expression 'I > 2\s(I)'
_cod_data_source_file d3dt01182h2.cif
_cod_data_source_block lk4082diamaj
_cod_database_code 7713121
_shelx_shelxl_version_number 2016/4
_chemical_oxdiff_formula 'c45 h39 b1 f6 n2'
_shelx_space_group_comment
;
The symmetry employed for this shelxl refinement is uniquely defined
by the following loop, which should always be used as a source of
symmetry information in preference to the above space-group names.
They are only intended as comments.
;
_shelx_estimated_absorpt_t_max 0.981
_shelx_estimated_absorpt_t_min 0.892
_reflns_odcompleteness_completeness 99.94
_reflns_odcompleteness_iscentric 1
_reflns_odcompleteness_theta 64.99
_olex2_refinement_description
;
1. Fixed Uiso
 At 1.2 times of:
  All C(H) groups
 At 1.5 times of:
  All C(H,H,H) groups
2. Rigid body (RIGU) restrains
 F1, F2, F3, F4, B1, F8, F7, F5, F6
 with sigma for 1-2 distances of 0.004 and sigma for 1-3 distances of 0.004
3. Others
 Fixed Sof: F1(0.8) F2(0.8) F3(0.8) F4(0.8) F5(0.2) F6(0.2) F7(0.2) F8(0.2)
4.a Ternary CH refined with riding coordinates:
 C14(H14), C35(H35)
4.b Aromatic/amide H refined with riding coordinates:
 C1(H1), C8(H8), C10(H10), C16(H16), C17(H17), C18(H18), C19(H19), C20(H20),
 C22(H22), C23(H23), C24(H24), C25(H25), C26(H26), C29(H29), C31(H31), C37(H37),
  C38(H38), C39(H39), C40(H40), C41(H41), C43(H43), C44(H44), C45(H45),
 C46(H46), C47(H47)
4.c Idealised Me refined as rotating group:
 C4(H4A,H4B,H4C), C5(H5A,H5B,H5C), C12(H12A,H12B,H12C), C13(H13A,H13B,H13C),
 C33(H33A,H33B,H33C), C34(H34A,H34B,H34C)
;
_olex2_submission_special_instructions 'No special instructions were received'
_oxdiff_exptl_absorpt_empirical_details
;
Empirical correction (ABSPACK) includes:
- Absorption correction using spherical harmonics
- Frame scaling
;
_oxdiff_exptl_absorpt_empirical_full_max 1.125
_oxdiff_exptl_absorpt_empirical_full_min 0.710

loop_
_space_group_symop_operation_xyz
'x, y, z'
'-x, y+1/2, -z+1/2'
'-x, -y, -z'
'x, -y-1/2, z-1/2'

loop_
_atom_site_label
_atom_site_type_symbol
_atom_site_fract_x
_atom_site_fract_y
_atom_site_fract_z
_atom_site_U_iso_or_equiv
_atom_site_adp_type
_atom_site_occupancy
_atom_site_site_symmetry_order
_atom_site_calc_flag
_atom_site_refinement_flags_posn
_atom_site_refinement_flags_adp
_atom_site_refinement_flags_occupancy
_atom_site_disorder_assembly
_atom_site_disorder_group
F1 F 0.3002(5) 0.35622(17) 0.5780(5) 0.225(3) Uani 0.8 1 d . U P A 1
F2 F 0.3972(5) 0.3078(3) 0.6621(3) 0.197(2) Uani 0.8 1 d . U P A 1
F3 F 0.2780(7) 0.2806(3) 0.5362(5) 0.226(4) Uani 0.8 1 d . U P A 1
F4 F 0.4937(4) 0.3093(4) 0.5619(2) 0.193(3) Uani 0.8 1 d . U P A 1
F5 F 0.467(2) 0.3469(7) 0.5796(14) 0.163(7) Uani 0.2 1 d . U P A 2
F6 F 0.451(3) 0.2801(6) 0.613(3) 0.244(14) Uani 0.2 1 d . U P A 2
F7 F 0.2647(17) 0.2818(8) 0.5800(19) 0.210(14) Uani 0.2 1 d . U P A 2
F8 F 0.2919(13) 0.3355(6) 0.4962(9) 0.127(4) Uani 0.2 1 d . U P A 2
B1 B 0.3632(4) 0.31274(19) 0.5764(3) 0.0946(11) Uani 1 1 d . U . . .
N1 N 0.86086(19) 0.33862(6) 0.70376(11) 0.0493(4) Uani 1 1 d . . . . .
N2 N 0.81061(18) 0.27228(6) 0.76449(11) 0.0491(4) Uani 1 1 d . . . . .
C1 C 0.7546(2) 0.30731(7) 0.70969(14) 0.0497(5) Uani 1 1 d . . . . .
H1 H 0.657492 0.309641 0.680332 0.060 Uiso 1 1 calc R . . . .
C2 C 0.9593(2) 0.28135(8) 0.79545(14) 0.0527(5) Uani 1 1 d . . . . .
C3 C 0.9902(2) 0.32297(8) 0.75752(14) 0.0523(5) Uani 1 1 d . . . . .
C4 C 1.0553(3) 0.24897(11) 0.85855(18) 0.0770(7) Uani 1 1 d . . . . .
H4A H 1.033636 0.253728 0.911917 0.116 Uiso 1 1 calc GR . . . .
H4B H 1.155492 0.257281 0.862450 0.116 Uiso 1 1 calc GR . . . .
H4C H 1.038714 0.215025 0.841961 0.116 Uiso 1 1 calc GR . . . .
C5 C 1.1306(3) 0.35020(10) 0.76601(18) 0.0697(7) Uani 1 1 d . . . . .
H5A H 1.151102 0.353508 0.712071 0.105 Uiso 1 1 calc GR . . . .
H5B H 1.208034 0.332173 0.802445 0.105 Uiso 1 1 calc GR . . . .
H5C H 1.122821 0.382413 0.788975 0.105 Uiso 1 1 calc GR . . . .
C6 C 0.8380(2) 0.38310(8) 0.65372(14) 0.0536(5) Uani 1 1 d . . . . .
C7 C 0.8743(3) 0.38274(10) 0.57650(15) 0.0653(6) Uani 1 1 d . . . . .
C8 C 0.8503(3) 0.42608(12) 0.53046(17) 0.0806(8) Uani 1 1 d . . . . .
H8 H 0.875828 0.427033 0.479477 0.097 Uiso 1 1 calc R . . . .
C9 C 0.7903(4) 0.46797(11) 0.55660(18) 0.0805(8) Uani 1 1 d . . . . .
C10 C 0.7542(3) 0.46623(10) 0.63339(16) 0.0710(7) Uani 1 1 d . . . . .
H10 H 0.712779 0.493962 0.651748 0.085 Uiso 1 1 calc R . . . .
C11 C 0.7780(3) 0.42439(8) 0.68340(14) 0.0552(5) Uani 1 1 d . . . . .
C12 C 0.9342(4) 0.33746(13) 0.54419(19) 0.0894(9) Uani 1 1 d . . . . .
H12A H 1.024665 0.328323 0.581889 0.134 Uiso 1 1 calc GR . . . .
H12B H 0.950469 0.344266 0.490087 0.134 Uiso 1 1 calc GR . . . .
H12C H 0.865663 0.310803 0.539930 0.134 Uiso 1 1 calc GR . . . .
C13 C 0.7607(5) 0.51437(15) 0.5034(2) 0.1229(14) Uani 1 1 d . . . . .
H13A H 0.827053 0.515854 0.467697 0.184 Uiso 1 1 calc GR . . . .
H13B H 0.774097 0.542934 0.539016 0.184 Uiso 1 1 calc GR . . . .
H13C H 0.662298 0.513667 0.469969 0.184 Uiso 1 1 calc GR . . . .
C14 C 0.7463(3) 0.42435(8) 0.76977(14) 0.0553(5) Uani 1 1 d . . . . .
H14 H 0.719127 0.390340 0.779853 0.066 Uiso 1 1 calc R . . . .
C15 C 0.8829(3) 0.43586(8) 0.83753(14) 0.0564(5) Uani 1 1 d . . . . .
C16 C 0.9121(3) 0.40957(10) 0.91132(16) 0.0660(6) Uani 1 1 d . . . . .
H16 H 0.849051 0.384388 0.918250 0.079 Uiso 1 1 calc R . . . .
C17 C 1.0329(4) 0.41987(13) 0.97515(19) 0.0853(8) Uani 1 1 d . . . . .
H17 H 1.050496 0.401585 1.024315 0.102 Uiso 1 1 calc R . . . .
C18 C 1.1261(3) 0.45664(14) 0.9664(2) 0.0877(9) Uani 1 1 d . . . . .
H18 H 1.207234 0.463640 1.009422 0.105 Uiso 1 1 calc R . . . .
C19 C 1.0999(4) 0.48322(14) 0.8940(2) 0.0912(9) Uani 1 1 d . . . . .
H19 H 1.163385 0.508441 0.887950 0.109 Uiso 1 1 calc R . . . .
C20 C 0.9798(3) 0.47300(11) 0.82955(18) 0.0772(7) Uani 1 1 d . . . . .
H20 H 0.963753 0.491224 0.780372 0.093 Uiso 1 1 calc R . . . .
C21 C 0.6155(3) 0.45634(8) 0.77340(14) 0.0565(5) Uani 1 1 d . . . . .
C22 C 0.4777(3) 0.44080(11) 0.7318(2) 0.0761(7) Uani 1 1 d . . . . .
H22 H 0.466642 0.411375 0.701795 0.091 Uiso 1 1 calc R . . . .
C23 C 0.3555(3) 0.46875(13) 0.7345(2) 0.0894(9) Uani 1 1 d . . . . .
H23 H 0.263161 0.458066 0.706255 0.107 Uiso 1 1 calc R . . . .
C24 C 0.3714(4) 0.51236(12) 0.7791(2) 0.0880(9) Uani 1 1 d . . . . .
H24 H 0.289892 0.531177 0.780947 0.106 Uiso 1 1 calc R . . . .
C25 C 0.5067(4) 0.52779(11) 0.82054(19) 0.0825(8) Uani 1 1 d . . . . .
H25 H 0.517115 0.556974 0.851206 0.099 Uiso 1 1 calc R . . . .
C26 C 0.6288(3) 0.50045(9) 0.81739(16) 0.0673(6) Uani 1 1 d . . . . .
H26 H 0.720796 0.511752 0.845041 0.081 Uiso 1 1 calc R . . . .
C27 C 0.7289(2) 0.23237(8) 0.78984(13) 0.0498(5) Uani 1 1 d . . . . .
C28 C 0.6784(3) 0.23847(10) 0.86163(15) 0.0644(6) Uani 1 1 d . . . . .
C29 C 0.6072(3) 0.19916(11) 0.88741(16) 0.0707(7) Uani 1 1 d . . . . .
H29 H 0.572100 0.202723 0.935093 0.085 Uiso 1 1 calc R . . . .
C30 C 0.5861(3) 0.15461(10) 0.84491(15) 0.0608(6) Uani 1 1 d . . . . .
C31 C 0.6333(2) 0.15104(8) 0.77194(14) 0.0529(5) Uani 1 1 d . . . . .
H31 H 0.616623 0.121742 0.741613 0.063 Uiso 1 1 calc R . . . .
C32 C 0.7044(2) 0.18934(7) 0.74217(13) 0.0455(4) Uani 1 1 d . . . . .
C33 C 0.6990(4) 0.28637(13) 0.9096(2) 0.1037(12) Uani 1 1 d . . . . .
H33A H 0.801247 0.293363 0.928749 0.155 Uiso 1 1 calc GR . . . .
H33B H 0.656637 0.283616 0.956776 0.155 Uiso 1 1 calc GR . . . .
H33C H 0.652144 0.312671 0.873990 0.155 Uiso 1 1 calc GR . . . .
C34 C 0.5118(3) 0.11204(12) 0.87706(18) 0.0833(8) Uani 1 1 d . . . . .
H34A H 0.564684 0.103885 0.932798 0.125 Uiso 1 1 calc GR . . . .
H34B H 0.509605 0.083844 0.841431 0.125 Uiso 1 1 calc GR . . . .
H34C H 0.413889 0.121315 0.877385 0.125 Uiso 1 1 calc GR . . . .
C35 C 0.7541(2) 0.18483(7) 0.66127(13) 0.0470(5) Uani 1 1 d . . . . .
H35 H 0.748206 0.218240 0.637694 0.056 Uiso 1 1 calc R . . . .
C36 C 0.6512(2) 0.15303(8) 0.59606(13) 0.0471(5) Uani 1 1 d . . . . .
C37 C 0.6962(3) 0.11187(8) 0.55976(15) 0.0570(5) Uani 1 1 d . . . . .
H37 H 0.792012 0.101009 0.577864 0.068 Uiso 1 1 calc R . . . .
C38 C 0.6001(3) 0.08645(11) 0.49654(17) 0.0730(7) Uani 1 1 d . . . . .
H38 H 0.632050 0.058750 0.472711 0.088 Uiso 1 1 calc R . . . .
C39 C 0.4594(3) 0.10174(13) 0.46916(17) 0.0802(8) Uani 1 1 d . . . . .
H39 H 0.395786 0.084763 0.426398 0.096 Uiso 1 1 calc R . . . .
C40 C 0.4119(3) 0.14228(13) 0.50485(18) 0.0815(8) Uani 1 1 d . . . . .
H40 H 0.315577 0.152639 0.486548 0.098 Uiso 1 1 calc R . . . .
C41 C 0.5067(2) 0.16780(10) 0.56797(15) 0.0633(6) Uani 1 1 d . . . . .
H41 H 0.473349 0.195192 0.591943 0.076 Uiso 1 1 calc R . . . .
C42 C 0.9136(2) 0.16974(9) 0.67710(15) 0.0554(5) Uani 1 1 d . . . . .
C43 C 1.0058(3) 0.19638(11) 0.63878(18) 0.0719(7) Uani 1 1 d . . . . .
H43 H 0.969547 0.223112 0.604574 0.086 Uiso 1 1 calc R . . . .
C44 C 1.1520(3) 0.18308(16) 0.6516(2) 0.0944(10) Uani 1 1 d . . . . .
H44 H 1.213264 0.201303 0.626528 0.113 Uiso 1 1 calc R . . . .
C45 C 1.2052(3) 0.14385(17) 0.7002(3) 0.1044(12) Uani 1 1 d . . . . .
H45 H 1.302612 0.134959 0.707906 0.125 Uiso 1 1 calc R . . . .
C46 C 1.1163(3) 0.11718(15) 0.7379(3) 0.1003(11) Uani 1 1 d . . . . .
H46 H 1.153238 0.090079 0.771018 0.120 Uiso 1 1 calc R . . . .
C47 C 0.9709(3) 0.13049(11) 0.72703(19) 0.0748(7) Uani 1 1 d . . . . .
H47 H 0.911665 0.112574 0.753894 0.090 Uiso 1 1 calc R . . . .

loop_
_atom_site_aniso_label
_atom_site_aniso_U_11
_atom_site_aniso_U_22
_atom_site_aniso_U_33
_atom_site_aniso_U_23
_atom_site_aniso_U_13
_atom_site_aniso_U_12
F1 0.148(4) 0.139(3) 0.354(8) -0.059(4) -0.006(4) 0.022(3)
F2 0.159(4) 0.324(7) 0.125(3) -0.020(4) 0.066(3) -0.022(4)
F3 0.169(5) 0.185(5) 0.260(7) -0.100(5) -0.073(4) -0.006(4)
F4 0.085(2) 0.419(11) 0.0788(19) 0.015(4) 0.0270(15) 0.029(4)
F5 0.143(13) 0.169(13) 0.177(16) -0.025(12) 0.041(10) -0.060(11)
F6 0.155(12) 0.108(9) 0.38(3) -0.017(13) -0.102(18) 0.017(9)
F7 0.070(7) 0.191(17) 0.37(3) 0.18(2) 0.064(13) 0.010(8)
F8 0.113(8) 0.149(11) 0.118(8) 0.046(8) 0.026(6) 0.012(7)
B1 0.0612(19) 0.117(3) 0.104(3) -0.019(2) 0.0164(19) 0.0050(19)
N1 0.0516(10) 0.0438(9) 0.0520(10) -0.0061(8) 0.0114(8) -0.0017(7)
N2 0.0501(9) 0.0443(9) 0.0517(10) -0.0077(8) 0.0101(8) -0.0033(7)
C1 0.0488(11) 0.0440(10) 0.0540(12) -0.0098(9) 0.0078(9) -0.0001(9)
C2 0.0508(12) 0.0495(11) 0.0536(12) -0.0071(10) 0.0049(9) -0.0031(9)
C3 0.0499(11) 0.0509(11) 0.0536(12) -0.0085(10) 0.0080(9) -0.0021(9)
C4 0.0732(16) 0.0696(16) 0.0744(17) 0.0069(14) -0.0092(13) -0.0026(13)
C5 0.0553(13) 0.0699(15) 0.0809(17) -0.0045(13) 0.0103(12) -0.0125(12)
C6 0.0603(13) 0.0503(11) 0.0490(11) -0.0032(10) 0.0112(10) -0.0029(10)
C7 0.0721(15) 0.0736(16) 0.0512(13) -0.0086(12) 0.0169(11) -0.0047(12)
C8 0.097(2) 0.097(2) 0.0525(14) 0.0061(15) 0.0278(14) -0.0063(17)
C9 0.107(2) 0.0757(17) 0.0610(15) 0.0152(14) 0.0238(15) 0.0006(16)
C10 0.0990(19) 0.0582(13) 0.0582(14) 0.0083(12) 0.0239(13) 0.0055(13)
C11 0.0693(14) 0.0461(11) 0.0498(12) 0.0018(9) 0.0138(10) 0.0001(10)
C12 0.099(2) 0.103(2) 0.0720(18) -0.0216(17) 0.0313(16) 0.0117(18)
C13 0.186(4) 0.103(3) 0.087(2) 0.042(2) 0.047(3) 0.012(3)
C14 0.0749(14) 0.0408(10) 0.0520(12) 0.0004(9) 0.0188(11) 0.0029(10)
C15 0.0702(14) 0.0484(11) 0.0532(12) -0.0030(10) 0.0199(11) 0.0066(10)
C16 0.0736(15) 0.0660(14) 0.0578(14) 0.0075(12) 0.0149(12) 0.0082(12)
C17 0.086(2) 0.104(2) 0.0627(16) 0.0046(16) 0.0104(14) 0.0141(18)
C18 0.0671(17) 0.119(3) 0.0732(19) -0.0212(19) 0.0107(14) 0.0050(18)
C19 0.085(2) 0.101(2) 0.091(2) -0.0191(19) 0.0283(17) -0.0264(18)
C20 0.0924(19) 0.0737(17) 0.0669(16) -0.0045(14) 0.0222(15) -0.0146(15)
C21 0.0725(15) 0.0476(11) 0.0512(12) 0.0060(10) 0.0186(11) 0.0042(10)
C22 0.0782(18) 0.0670(16) 0.0850(18) 0.0020(14) 0.0236(15) -0.0041(14)
C23 0.0687(17) 0.095(2) 0.107(2) 0.026(2) 0.0249(16) -0.0002(16)
C24 0.099(2) 0.0755(19) 0.102(2) 0.0261(18) 0.048(2) 0.0275(17)
C25 0.110(2) 0.0655(16) 0.0742(17) 0.0066(14) 0.0265(17) 0.0283(16)
C26 0.0870(17) 0.0526(12) 0.0608(14) 0.0011(11) 0.0149(12) 0.0144(12)
C27 0.0505(11) 0.0477(11) 0.0509(11) -0.0058(9) 0.0119(9) -0.0047(9)
C28 0.0729(15) 0.0697(15) 0.0542(13) -0.0146(12) 0.0226(11) -0.0076(12)
C29 0.0776(16) 0.0876(18) 0.0531(13) -0.0087(13) 0.0278(12) -0.0101(14)
C30 0.0582(13) 0.0736(15) 0.0507(12) 0.0032(11) 0.0134(10) -0.0118(11)
C31 0.0537(12) 0.0523(11) 0.0530(12) -0.0059(10) 0.0134(10) -0.0103(9)
C32 0.0422(10) 0.0470(10) 0.0477(11) -0.0050(9) 0.0116(8) -0.0016(8)
C33 0.148(3) 0.089(2) 0.088(2) -0.0405(19) 0.058(2) -0.024(2)
C34 0.0886(19) 0.098(2) 0.0670(16) 0.0102(15) 0.0250(14) -0.0301(16)
C35 0.0483(11) 0.0425(10) 0.0534(11) -0.0053(9) 0.0185(9) -0.0049(8)
C36 0.0485(11) 0.0507(11) 0.0449(11) -0.0013(9) 0.0169(9) -0.0049(9)
C37 0.0600(13) 0.0540(12) 0.0588(13) -0.0105(10) 0.0177(10) -0.0044(10)
C38 0.0823(18) 0.0750(16) 0.0640(15) -0.0242(13) 0.0225(13) -0.0164(14)
C39 0.0745(18) 0.108(2) 0.0563(15) -0.0211(15) 0.0124(13) -0.0283(16)
C40 0.0568(14) 0.120(2) 0.0636(16) -0.0035(17) 0.0062(12) -0.0052(15)
C41 0.0523(13) 0.0780(16) 0.0605(14) -0.0076(12) 0.0156(11) 0.0008(11)
C42 0.0475(11) 0.0581(12) 0.0620(13) -0.0182(11) 0.0162(10) -0.0069(10)
C43 0.0571(14) 0.0821(17) 0.0825(17) -0.0155(15) 0.0288(13) -0.0127(13)
C44 0.0597(17) 0.125(3) 0.107(2) -0.020(2) 0.0365(17) -0.0163(18)
C45 0.0499(16) 0.141(3) 0.120(3) -0.019(3) 0.0164(17) 0.0048(19)
C46 0.0622(18) 0.110(3) 0.119(3) -0.004(2) 0.0016(18) 0.0158(17)
C47 0.0532(14) 0.0761(17) 0.0914(19) -0.0004(15) 0.0104(13) 0.0037(12)

loop_
_atom_type_symbol
_atom_type_description
_atom_type_scat_dispersion_real
_atom_type_scat_dispersion_imag
_atom_type_scat_source
C C 0.0181 0.0091 'International Tables Vol C Tables 4.2.6.8 and 6.1.1.4'
H H 0.0000 0.0000 'International Tables Vol C Tables 4.2.6.8 and 6.1.1.4'
B B 0.0090 0.0039 'International Tables Vol C Tables 4.2.6.8 and 6.1.1.4'
F F 0.0727 0.0534 'International Tables Vol C Tables 4.2.6.8 and 6.1.1.4'
N N 0.0311 0.0180 'International Tables Vol C Tables 4.2.6.8 and 6.1.1.4'

loop_
_geom_angle_atom_site_label_1
_geom_angle_atom_site_label_2
_geom_angle_atom_site_label_3
_geom_angle
_geom_angle_site_symmetry_1
_geom_angle_site_symmetry_3
_geom_angle_publ_flag
B1 F6 F7 47.5(9) . . ?
B1 F7 F6 47.2(10) . . ?
F1 B1 F2 93.4(5) . . ?
F3 B1 F1 113.1(5) . . ?
F3 B1 F2 115.7(6) . . ?
F3 B1 F4 111.3(6) . . ?
F4 B1 F1 120.9(6) . . ?
F4 B1 F2 100.6(4) . . ?
F5 B1 F8 85.2(12) . . ?
F6 B1 F5 94.4(15) . . ?
F6 B1 F7 85.3(16) . . ?
F6 B1 F8 146(2) . . ?
F7 B1 F5 174.7(19) . . ?
F7 B1 F8 97.9(12) . . ?
C1 N1 C3 108.70(18) . . ?
C1 N1 C6 123.98(18) . . ?
C3 N1 C6 127.16(18) . . ?
C1 N2 C2 108.91(17) . . ?
C1 N2 C27 125.21(18) . . ?
C2 N2 C27 125.85(18) . . ?
N1 C1 H1 125.7 . . ?
N2 C1 N1 108.62(18) . . ?
N2 C1 H1 125.7 . . ?
N2 C2 C4 122.8(2) . . ?
C3 C2 N2 106.72(19) . . ?
C3 C2 C4 130.5(2) . . ?
N1 C3 C5 122.2(2) . . ?
C2 C3 N1 107.05(18) . . ?
C2 C3 C5 130.7(2) . . ?
C2 C4 H4A 109.5 . . ?
C2 C4 H4B 109.5 . . ?
C2 C4 H4C 109.5 . . ?
H4A C4 H4B 109.5 . . ?
H4A C4 H4C 109.5 . . ?
H4B C4 H4C 109.5 . . ?
C3 C5 H5A 109.5 . . ?
C3 C5 H5B 109.5 . . ?
C3 C5 H5C 109.5 . . ?
H5A C5 H5B 109.5 . . ?
H5A C5 H5C 109.5 . . ?
H5B C5 H5C 109.5 . . ?
C7 C6 N1 118.7(2) . . ?
C11 C6 N1 118.88(19) . . ?
C11 C6 C7 122.5(2) . . ?
C6 C7 C12 121.8(2) . . ?
C8 C7 C6 116.8(2) . . ?
C8 C7 C12 121.4(2) . . ?
C7 C8 H8 118.4 . . ?
C9 C8 C7 123.2(2) . . ?
C9 C8 H8 118.4 . . ?
C8 C9 C10 117.8(3) . . ?
C8 C9 C13 122.0(3) . . ?
C10 C9 C13 120.2(3) . . ?
C9 C10 H10 119.0 . . ?
C11 C10 C9 122.0(3) . . ?
C11 C10 H10 119.0 . . ?
C6 C11 C14 121.09(19) . . ?
C10 C11 C6 117.8(2) . . ?
C10 C11 C14 121.1(2) . . ?
C7 C12 H12A 109.5 . . ?
C7 C12 H12B 109.5 . . ?
C7 C12 H12C 109.5 . . ?
H12A C12 H12B 109.5 . . ?
H12A C12 H12C 109.5 . . ?
H12B C12 H12C 109.5 . . ?
C9 C13 H13A 109.5 . . ?
C9 C13 H13B 109.5 . . ?
C9 C13 H13C 109.5 . . ?
H13A C13 H13B 109.5 . . ?
H13A C13 H13C 109.5 . . ?
H13B C13 H13C 109.5 . . ?
C11 C14 H14 106.1 . . ?
C15 C14 C11 111.25(19) . . ?
C15 C14 H14 106.1 . . ?
C15 C14 C21 114.05(18) . . ?
C21 C14 C11 112.43(19) . . ?
C21 C14 H14 106.1 . . ?
C16 C15 C14 119.7(2) . . ?
C16 C15 C20 117.5(3) . . ?
C20 C15 C14 122.7(2) . . ?
C15 C16 H16 119.3 . . ?
C15 C16 C17 121.4(3) . . ?
C17 C16 H16 119.3 . . ?
C16 C17 H17 119.9 . . ?
C18 C17 C16 120.2(3) . . ?
C18 C17 H17 119.9 . . ?
C17 C18 H18 120.2 . . ?
C17 C18 C19 119.6(3) . . ?
C19 C18 H18 120.2 . . ?
C18 C19 H19 119.7 . . ?
C18 C19 C20 120.6(3) . . ?
C20 C19 H19 119.7 . . ?
C15 C20 H20 119.7 . . ?
C19 C20 C15 120.6(3) . . ?
C19 C20 H20 119.7 . . ?
C22 C21 C14 119.0(2) . . ?
C22 C21 C26 118.5(2) . . ?
C26 C21 C14 122.6(2) . . ?
C21 C22 H22 119.7 . . ?
C21 C22 C23 120.6(3) . . ?
C23 C22 H22 119.7 . . ?
C22 C23 H23 120.1 . . ?
C24 C23 C22 119.9(3) . . ?
C24 C23 H23 120.1 . . ?
C23 C24 H24 120.1 . . ?
C25 C24 C23 119.9(3) . . ?
C25 C24 H24 120.1 . . ?
C24 C25 H25 119.7 . . ?
C24 C25 C26 120.6(3) . . ?
C26 C25 H25 119.7 . . ?
C21 C26 H26 119.7 . . ?
C25 C26 C21 120.6(3) . . ?
C25 C26 H26 119.7 . . ?
C28 C27 N2 118.38(19) . . ?
C28 C27 C32 122.4(2) . . ?
C32 C27 N2 119.19(18) . . ?
C27 C28 C33 121.5(2) . . ?
C29 C28 C27 117.7(2) . . ?
C29 C28 C33 120.7(2) . . ?
C28 C29 H29 118.8 . . ?
C28 C29 C30 122.4(2) . . ?
C30 C29 H29 118.8 . . ?
C29 C30 C31 117.6(2) . . ?
C29 C30 C34 120.5(2) . . ?
C31 C30 C34 121.8(2) . . ?
C30 C31 H31 118.6 . . ?
C30 C31 C32 122.8(2) . . ?
C32 C31 H31 118.6 . . ?
C27 C32 C35 121.17(18) . . ?
C31 C32 C27 116.90(19) . . ?
C31 C32 C35 121.93(18) . . ?
C28 C33 H33A 109.5 . . ?
C28 C33 H33B 109.5 . . ?
C28 C33 H33C 109.5 . . ?
H33A C33 H33B 109.5 . . ?
H33A C33 H33C 109.5 . . ?
H33B C33 H33C 109.5 . . ?
C30 C34 H34A 109.5 . . ?
C30 C34 H34B 109.5 . . ?
C30 C34 H34C 109.5 . . ?
H34A C34 H34B 109.5 . . ?
H34A C34 H34C 109.5 . . ?
H34B C34 H34C 109.5 . . ?
C32 C35 H35 105.9 . . ?
C32 C35 C36 112.55(16) . . ?
C36 C35 H35 105.9 . . ?
C42 C35 C32 111.95(18) . . ?
C42 C35 H35 105.9 . . ?
C42 C35 C36 113.85(17) . . ?
C37 C36 C35 123.36(19) . . ?
C37 C36 C41 117.9(2) . . ?
C41 C36 C35 118.61(19) . . ?
C36 C37 H37 119.6 . . ?
C36 C37 C38 120.8(2) . . ?
C38 C37 H37 119.6 . . ?
C37 C38 H38 119.7 . . ?
C39 C38 C37 120.5(3) . . ?
C39 C38 H38 119.7 . . ?
C38 C39 H39 120.1 . . ?
C38 C39 C40 119.7(3) . . ?
C40 C39 H39 120.1 . . ?
C39 C40 H40 119.9 . . ?
C39 C40 C41 120.2(3) . . ?
C41 C40 H40 119.9 . . ?
C36 C41 H41 119.6 . . ?
C40 C41 C36 120.8(2) . . ?
C40 C41 H41 119.6 . . ?
C43 C42 C35 119.0(2) . . ?
C47 C42 C35 122.7(2) . . ?
C47 C42 C43 118.2(2) . . ?
C42 C43 H43 119.9 . . ?
C44 C43 C42 120.2(3) . . ?
C44 C43 H43 119.9 . . ?
C43 C44 H44 119.8 . . ?
C45 C44 C43 120.3(3) . . ?
C45 C44 H44 119.8 . . ?
C44 C45 H45 119.9 . . ?
C44 C45 C46 120.2(3) . . ?
C46 C45 H45 119.9 . . ?
C45 C46 H46 119.9 . . ?
C45 C46 C47 120.1(4) . . ?
C47 C46 H46 119.9 . . ?
C42 C47 C46 120.8(3) . . ?
C42 C47 H47 119.6 . . ?
C46 C47 H47 119.6 . . ?

loop_
_geom_bond_atom_site_label_1
_geom_bond_atom_site_label_2
_geom_bond_distance
_geom_bond_site_symmetry_2
_geom_bond_publ_flag
F1 B1 1.321(6) . ?
F2 B1 1.377(6) . ?
F3 B1 1.259(6) . ?
F4 B1 1.316(5) . ?
F5 B1 1.337(17) . ?
F6 F7 1.71(3) . ?
F6 B1 1.257(18) . ?
F7 B1 1.264(16) . ?
F8 B1 1.468(13) . ?
N1 C1 1.335(3) . ?
N1 C3 1.391(3) . ?
N1 C6 1.445(3) . ?
N2 C1 1.328(3) . ?
N2 C2 1.395(3) . ?
N2 C27 1.447(3) . ?
C1 H1 0.9300 . ?
C2 C3 1.354(3) . ?
C2 C4 1.489(3) . ?
C3 C5 1.494(3) . ?
C4 H4A 0.9600 . ?
C4 H4B 0.9600 . ?
C4 H4C 0.9600 . ?
C5 H5A 0.9600 . ?
C5 H5B 0.9600 . ?
C5 H5C 0.9600 . ?
C6 C7 1.397(3) . ?
C6 C11 1.394(3) . ?
C7 C8 1.386(4) . ?
C7 C12 1.500(4) . ?
C8 H8 0.9300 . ?
C8 C9 1.382(4) . ?
C9 C10 1.391(4) . ?
C9 C13 1.518(4) . ?
C10 H10 0.9300 . ?
C10 C11 1.387(3) . ?
C11 C14 1.526(3) . ?
C12 H12A 0.9600 . ?
C12 H12B 0.9600 . ?
C12 H12C 0.9600 . ?
C13 H13A 0.9600 . ?
C13 H13B 0.9600 . ?
C13 H13C 0.9600 . ?
C14 H14 0.9800 . ?
C14 C15 1.521(3) . ?
C14 C21 1.522(3) . ?
C15 C16 1.379(3) . ?
C15 C20 1.387(4) . ?
C16 H16 0.9300 . ?
C16 C17 1.381(4) . ?
C17 H17 0.9300 . ?
C17 C18 1.360(5) . ?
C18 H18 0.9300 . ?
C18 C19 1.364(5) . ?
C19 H19 0.9300 . ?
C19 C20 1.382(4) . ?
C20 H20 0.9300 . ?
C21 C22 1.382(4) . ?
C21 C26 1.386(3) . ?
C22 H22 0.9300 . ?
C22 C23 1.390(4) . ?
C23 H23 0.9300 . ?
C23 C24 1.379(5) . ?
C24 H24 0.9300 . ?
C24 C25 1.361(5) . ?
C25 H25 0.9300 . ?
C25 C26 1.382(4) . ?
C26 H26 0.9300 . ?
C27 C28 1.390(3) . ?
C27 C32 1.392(3) . ?
C28 C29 1.380(4) . ?
C28 C33 1.506(4) . ?
C29 H29 0.9300 . ?
C29 C30 1.384(4) . ?
C30 C31 1.385(3) . ?
C30 C34 1.510(4) . ?
C31 H31 0.9300 . ?
C31 C32 1.388(3) . ?
C32 C35 1.524(3) . ?
C33 H33A 0.9600 . ?
C33 H33B 0.9600 . ?
C33 H33C 0.9600 . ?
C34 H34A 0.9600 . ?
C34 H34B 0.9600 . ?
C34 H34C 0.9600 . ?
C35 H35 0.9800 . ?
C35 C36 1.528(3) . ?
C35 C42 1.522(3) . ?
C36 C37 1.379(3) . ?
C36 C41 1.391(3) . ?
C37 H37 0.9300 . ?
C37 C38 1.388(4) . ?
C38 H38 0.9300 . ?
C38 C39 1.360(4) . ?
C39 H39 0.9300 . ?
C39 C40 1.371(4) . ?
C40 H40 0.9300 . ?
C40 C41 1.383(4) . ?
C41 H41 0.9300 . ?
C42 C43 1.395(4) . ?
C42 C47 1.372(4) . ?
C43 H43 0.9300 . ?
C43 C44 1.393(4) . ?
C44 H44 0.9300 . ?
C44 C45 1.351(5) . ?
C45 H45 0.9300 . ?
C45 C46 1.367(6) . ?
C46 H46 0.9300 . ?
C46 C47 1.389(4) . ?
C47 H47 0.9300 . ?

loop_
_geom_torsion_atom_site_label_1
_geom_torsion_atom_site_label_2
_geom_torsion_atom_site_label_3
_geom_torsion_atom_site_label_4
_geom_torsion
_geom_torsion_site_symmetry_1
_geom_torsion_site_symmetry_2
_geom_torsion_site_symmetry_3
_geom_torsion_site_symmetry_4
_geom_torsion_publ_flag
F6 F7 B1 F8 146(2) . . . . ?
F7 F6 B1 F5 174.7(19) . . . . ?
F7 F6 B1 F8 -97(3) . . . . ?
N1 C6 C7 C8 179.8(2) . . . . ?
N1 C6 C7 C12 0.7(4) . . . . ?
N1 C6 C11 C10 -178.6(2) . . . . ?
N1 C6 C11 C14 4.2(3) . . . . ?
N2 C2 C3 N1 -0.3(2) . . . . ?
N2 C2 C3 C5 179.9(2) . . . . ?
N2 C27 C28 C29 -176.8(2) . . . . ?
N2 C27 C28 C33 3.8(4) . . . . ?
N2 C27 C32 C31 176.17(19) . . . . ?
N2 C27 C32 C35 -3.7(3) . . . . ?
C1 N1 C3 C2 0.4(2) . . . . ?
C1 N1 C3 C5 -179.8(2) . . . . ?
C1 N1 C6 C7 -101.8(3) . . . . ?
C1 N1 C6 C11 76.9(3) . . . . ?
C1 N2 C2 C3 0.1(2) . . . . ?
C1 N2 C2 C4 179.9(2) . . . . ?
C1 N2 C27 C28 -94.7(3) . . . . ?
C1 N2 C27 C32 85.7(3) . . . . ?
C2 N2 C1 N1 0.1(2) . . . . ?
C2 N2 C27 C28 82.9(3) . . . . ?
C2 N2 C27 C32 -96.7(2) . . . . ?
C3 N1 C1 N2 -0.3(2) . . . . ?
C3 N1 C6 C7 83.3(3) . . . . ?
C3 N1 C6 C11 -98.0(3) . . . . ?
C4 C2 C3 N1 180.0(2) . . . . ?
C4 C2 C3 C5 0.2(4) . . . . ?
C6 N1 C1 N2 -176.02(18) . . . . ?
C6 N1 C3 C2 175.93(19) . . . . ?
C6 N1 C3 C5 -4.3(3) . . . . ?
C6 C7 C8 C9 -1.6(4) . . . . ?
C6 C11 C14 C15 82.1(3) . . . . ?
C6 C11 C14 C21 -148.6(2) . . . . ?
C7 C6 C11 C10 0.1(4) . . . . ?
C7 C6 C11 C14 -177.1(2) . . . . ?
C7 C8 C9 C10 0.7(5) . . . . ?
C7 C8 C9 C13 -177.9(3) . . . . ?
C8 C9 C10 C11 0.7(5) . . . . ?
C9 C10 C11 C6 -1.0(4) . . . . ?
C9 C10 C11 C14 176.2(3) . . . . ?
C10 C11 C14 C15 -95.0(3) . . . . ?
C10 C11 C14 C21 34.3(3) . . . . ?
C11 C6 C7 C8 1.2(4) . . . . ?
C11 C6 C7 C12 -177.9(3) . . . . ?
C11 C14 C15 C16 -138.2(2) . . . . ?
C11 C14 C15 C20 43.5(3) . . . . ?
C11 C14 C21 C22 70.2(3) . . . . ?
C11 C14 C21 C26 -110.3(2) . . . . ?
C12 C7 C8 C9 177.5(3) . . . . ?
C13 C9 C10 C11 179.3(3) . . . . ?
C14 C15 C16 C17 -178.2(2) . . . . ?
C14 C15 C20 C19 177.8(3) . . . . ?
C14 C21 C22 C23 179.3(2) . . . . ?
C14 C21 C26 C25 -178.5(2) . . . . ?
C15 C14 C21 C22 -161.9(2) . . . . ?
C15 C14 C21 C26 17.6(3) . . . . ?
C15 C16 C17 C18 0.2(4) . . . . ?
C16 C15 C20 C19 -0.6(4) . . . . ?
C16 C17 C18 C19 -0.2(5) . . . . ?
C17 C18 C19 C20 -0.2(5) . . . . ?
C18 C19 C20 C15 0.6(5) . . . . ?
C20 C15 C16 C17 0.2(4) . . . . ?
C21 C14 C15 C16 93.4(3) . . . . ?
C21 C14 C15 C20 -84.9(3) . . . . ?
C21 C22 C23 C24 -0.1(5) . . . . ?
C22 C21 C26 C25 1.0(4) . . . . ?
C22 C23 C24 C25 -0.1(5) . . . . ?
C23 C24 C25 C26 0.9(5) . . . . ?
C24 C25 C26 C21 -1.3(4) . . . . ?
C26 C21 C22 C23 -0.3(4) . . . . ?
C27 N2 C1 N1 178.07(18) . . . . ?
C27 N2 C2 C3 -177.81(19) . . . . ?
C27 N2 C2 C4 1.9(3) . . . . ?
C27 C28 C29 C30 0.5(4) . . . . ?
C27 C32 C35 C36 -146.65(19) . . . . ?
C27 C32 C35 C42 83.6(2) . . . . ?
C28 C27 C32 C31 -3.5(3) . . . . ?
C28 C27 C32 C35 176.7(2) . . . . ?
C28 C29 C30 C31 -3.0(4) . . . . ?
C28 C29 C30 C34 178.0(3) . . . . ?
C29 C30 C31 C32 2.3(4) . . . . ?
C30 C31 C32 C27 0.8(3) . . . . ?
C30 C31 C32 C35 -179.4(2) . . . . ?
C31 C32 C35 C36 33.5(3) . . . . ?
C31 C32 C35 C42 -96.3(2) . . . . ?
C32 C27 C28 C29 2.9(4) . . . . ?
C32 C27 C28 C33 -176.6(3) . . . . ?
C32 C35 C36 C37 -123.6(2) . . . . ?
C32 C35 C36 C41 60.4(3) . . . . ?
C32 C35 C42 C43 -131.1(2) . . . . ?
C32 C35 C42 C47 49.6(3) . . . . ?
C33 C28 C29 C30 179.9(3) . . . . ?
C34 C30 C31 C32 -178.6(2) . . . . ?
C35 C36 C37 C38 -175.3(2) . . . . ?
C35 C36 C41 C40 175.4(2) . . . . ?
C35 C42 C43 C44 -179.4(3) . . . . ?
C35 C42 C47 C46 178.2(3) . . . . ?
C36 C35 C42 C43 99.8(2) . . . . ?
C36 C35 C42 C47 -79.5(3) . . . . ?
C36 C37 C38 C39 0.0(4) . . . . ?
C37 C36 C41 C40 -0.8(4) . . . . ?
C37 C38 C39 C40 -0.6(4) . . . . ?
C38 C39 C40 C41 0.5(5) . . . . ?
C39 C40 C41 C36 0.2(4) . . . . ?
C41 C36 C37 C38 0.7(3) . . . . ?
C42 C35 C36 C37 5.2(3) . . . . ?
C42 C35 C36 C41 -170.9(2) . . . . ?
C42 C43 C44 C45 1.0(5) . . . . ?
C43 C42 C47 C46 -1.1(4) . . . . ?
C43 C44 C45 C46 -0.7(6) . . . . ?
C44 C45 C46 C47 -0.4(6) . . . . ?
C45 C46 C47 C42 1.3(5) . . . . ?
C47 C42 C43 C44 -0.1(4) . . . . ?
